data_4337662
loop_
_publ_author_name
'Yang, Donghui'
'Liang, Yanfen'
'Ma, Pengtao'
'Li, Suzhi'
'Wang, Jingping'
'Niu, Jingyang'

_publ_section_title
;
 Ligand-directed conformation of inorganic-organic molecular capsule and
 cage.
;
_journal_issue 6
_journal_name_full 'Inorganic chemistry'
_journal_page_first 3048
_journal_page_last 3053
_journal_paper_doi 10.1021/ic402882a
_journal_volume 53
_journal_year 2014
_chemical_formula_sum 'C24 H97 As2 Mo12 N11 O62'
_chemical_formula_weight 2833.24
_chemical_name_systematic
;

 ?

;
_space_group_IT_number 2
_symmetry_cell_setting triclinic
_symmetry_space_group_name_Hall '-P 1'
_symmetry_space_group_name_H-M 'P -1'
_atom_sites_solution_hydrogens geom
_atom_sites_solution_primary direct
_atom_sites_solution_secondary difmap
_audit_creation_method SHELXL-97
_cell_angle_alpha 76.18(3)
_cell_angle_beta 74.673(18)
_cell_angle_gamma 74.569(16)
_cell_formula_units_Z 2
_cell_length_a 12.066(12)
_cell_length_b 21.00(2)
_cell_length_c 21.87(3)
_cell_measurement_reflns_used 4431
_cell_measurement_temperature 296(2)
_cell_measurement_theta_max 27.40
_cell_measurement_theta_min 2.25
_cell_volume 5066(10)
_computing_cell_refinement 'Bruker SMART'
_computing_data_collection 'Bruker SMART'
_computing_data_reduction 'Bruker SAINT'
_computing_molecular_graphics 'Bruker SHELXTL'
_computing_publication_material 'Bruker SHELXTL'
_computing_structure_refinement 'SHELXL-97 (Sheldrick, 1997)'
_computing_structure_solution 'SHELXS-97 (Sheldrick, 1990)'
_diffrn_ambient_temperature 296(2)
_diffrn_measured_fraction_theta_full 0.982
_diffrn_measured_fraction_theta_max 0.982
_diffrn_measurement_device_type 'CCD area detector'
_diffrn_measurement_method 'phi and omega scans'
_diffrn_radiation_monochromator graphite
_diffrn_radiation_source 'fine-focus sealed tube'
_diffrn_radiation_type MoK\a
_diffrn_radiation_wavelength 0.71073
_diffrn_reflns_av_R_equivalents 0.0377
_diffrn_reflns_av_sigmaI/netI 0.0904
_diffrn_reflns_limit_h_max 14
_diffrn_reflns_limit_h_min -14
_diffrn_reflns_limit_k_max 24
_diffrn_reflns_limit_k_min -24
_diffrn_reflns_limit_l_max 10
_diffrn_reflns_limit_l_min -26
_diffrn_reflns_number 25125
_diffrn_reflns_theta_full 25.00
_diffrn_reflns_theta_max 25.00
_diffrn_reflns_theta_min 1.85
_exptl_absorpt_coefficient_mu 2.172
_exptl_absorpt_correction_T_max 0.7365
_exptl_absorpt_correction_T_min 0.4696
_exptl_absorpt_correction_type multi-scan
_exptl_absorpt_process_details SADABS
_exptl_crystal_colour colorless
_exptl_crystal_density_diffrn 1.857
_exptl_crystal_density_method 'not measured'
_exptl_crystal_description block
_exptl_crystal_F_000 2766
_exptl_crystal_size_max 0.41
_exptl_crystal_size_mid 0.18
_exptl_crystal_size_min 0.15
_refine_diff_density_max 1.383
_refine_diff_density_min -1.061
_refine_diff_density_rms 0.203
_refine_ls_extinction_method none
_refine_ls_goodness_of_fit_ref 1.001
_refine_ls_hydrogen_treatment constr
_refine_ls_matrix_type full
_refine_ls_number_parameters 1074
_refine_ls_number_reflns 17509
_refine_ls_number_restraints 92
_refine_ls_restrained_S_all 1.005
_refine_ls_R_factor_all 0.1179
_refine_ls_R_factor_gt 0.0641
_refine_ls_shift/su_max 0.001
_refine_ls_shift/su_mean 0.000
_refine_ls_structure_factor_coef Fsqd
_refine_ls_weighting_details 'calc w=1/[\s^2^(Fo^2^)+(0.0954P)^2^+0.0000P] where P=(Fo^2^+2Fc^2^)/3'
_refine_ls_weighting_scheme calc
_refine_ls_wR_factor_gt 0.1683
_refine_ls_wR_factor_ref 0.1882
_reflns_number_gt 10113
_reflns_number_total 17509
_reflns_threshold_expression >2sigma(I)
_cod_data_source_file ic402882a_si_001.cif
_cod_data_source_block 3
_cod_depositor_comments
;
The following automatic conversions were performed:

'_symmetry_cell_setting' value 'Triclinic' changed to 'triclinic'
according to
/usr/data/users/saulius/crontab/automatic-downloads/current/ACS/lib/dictionaries/cif_core.dic
dictionary named 'cif_core.dic' version 2.4.2 from
2011-04-26.

'_exptl_absorpt_correction_type' value 'Multi-scan'
changed to 'multi-scan' according to
/usr/data/users/saulius/crontab/automatic-downloads/current/ACS/lib/dictionaries/cif_core.dic
dictionary named 'cif_core.dic' version 2.4.2 from 2011-04-26.

Automatic conversion script
Id: cif_fix_values 2281 2013-09-26 08:29:07Z andrius 
;
_cod_original_cell_volume 5066(9)
_cod_original_sg_symbol_H-M P-1
_cod_database_code 4337662

loop_
_symmetry_equiv_pos_as_xyz
'x, y, z'
'-x, -y, -z'

loop_
_atom_site_label
_atom_site_type_symbol
_atom_site_fract_x
_atom_site_fract_y
_atom_site_fract_z
_atom_site_U_iso_or_equiv
_atom_site_adp_type
_atom_site_occupancy
_atom_site_symmetry_multiplicity
_atom_site_calc_flag
_atom_site_refinement_flags
Mo1 Mo 0.40121(8) 0.21508(5) 0.43430(5) 0.0348(2) Uani 1 1 d .
Mo2 Mo 0.40453(8) 0.29994(5) 0.26771(5) 0.0329(2) Uani 1 1 d .
Mo3 Mo 0.65934(8) 0.32643(4) 0.16922(4) 0.0299(2) Uani 1 1 d .
Mo4 Mo 0.93339(8) 0.26783(4) 0.22828(5) 0.0314(2) Uani 1 1 d .
Mo5 Mo 0.92536(8) 0.18897(5) 0.38056(5) 0.0354(2) Uani 1 1 d .
Mo6 Mo 0.65053(9) 0.16133(5) 0.48856(5) 0.0357(2) Uani 1 1 d .
Mo7 Mo 0.53781(8) -0.34609(5) 0.15788(5) 0.0343(2) Uani 1 1 d .
Mo8 Mo 0.53163(8) -0.41733(4) 0.31236(5) 0.0323(2) Uani 1 1 d .
Mo9 Mo 0.80550(8) -0.47480(5) 0.37040(4) 0.0320(2) Uani 1 1 d .
Mo10 Mo 1.06020(8) -0.45374(5) 0.26920(5) 0.0329(2) Uani 1 1 d .
Mo11 Mo 1.06306(8) -0.37181(5) 0.10242(5) 0.0357(3) Uani 1 1 d .
Mo12 Mo 0.81318(9) -0.32120(5) 0.04870(5) 0.0378(3) Uani 1 1 d .
As1 As 0.67508(9) 0.19846(5) 0.31411(5) 0.0280(3) Uani 1 1 d .
As2 As 0.79024(9) -0.35200(5) 0.22245(5) 0.0272(3) Uani 1 1 d .
O1 O 0.2688(7) 0.1897(4) 0.4689(4) 0.057(2) Uani 1 1 d .
O2 O 0.3685(7) 0.2996(4) 0.4427(4) 0.053(2) Uani 1 1 d .
O3 O 0.3973(6) 0.2292(3) 0.3428(3) 0.0361(18) Uani 1 1 d .
O4 O 0.4789(6) 0.1766(3) 0.5080(3) 0.0368(18) Uani 1 1 d .
O5 O 0.4673(6) 0.1051(4) 0.4146(4) 0.044(2) Uani 1 1 d .
O6 O 0.5930(6) 0.2123(3) 0.3948(3) 0.0332(17) Uani 1 1 d .
O7 O 0.2739(6) 0.3031(4) 0.2457(4) 0.052(2) Uani 1 1 d .
O8 O 0.3680(7) 0.3697(4) 0.3062(4) 0.050(2) Uani 1 1 d .
O9 O 0.4868(6) 0.3418(3) 0.1831(3) 0.0369(18) Uani 1 1 d .
O10 O 0.4787(6) 0.2033(4) 0.2191(4) 0.0406(19) Uani 1 1 d .
O11 O 0.5966(6) 0.2760(3) 0.2708(3) 0.0304(16) Uani 1 1 d .
O12 O 0.6868(6) 0.3482(4) 0.0847(4) 0.044(2) Uani 1 1 d .
O13 O 0.6623(6) 0.4004(4) 0.1927(4) 0.044(2) Uani 1 1 d .
O14 O 0.6504(6) 0.2225(4) 0.1518(4) 0.0384(19) Uani 1 1 d .
O15 O 0.8148(6) 0.2727(3) 0.1820(3) 0.0337(17) Uani 1 1 d .
O16 O 1.0554(6) 0.2699(4) 0.1637(4) 0.050(2) Uani 1 1 d .
O17 O 0.8906(6) 0.3510(4) 0.2448(4) 0.043(2) Uani 1 1 d .
O18 O 0.9659(7) 0.1552(4) 0.2195(4) 0.045(2) Uani 1 1 d .
O19 O 1.0216(6) 0.2277(4) 0.2981(4) 0.0402(19) Uani 1 1 d .
O20 O 0.8022(6) 0.2313(3) 0.3140(3) 0.0336(17) Uani 1 1 d .
O21 O 1.0436(7) 0.1423(4) 0.4138(4) 0.057(2) Uani 1 1 d .
O22 O 0.8796(7) 0.2615(4) 0.4145(4) 0.050(2) Uani 1 1 d .
O23 O 0.9663(7) 0.1009(4) 0.3218(4) 0.048(2) Uani 1 1 d .
O24 O 0.8036(6) 0.1428(3) 0.4301(4) 0.0365(18) Uani 1 1 d .
O25 O 0.6761(7) 0.1040(5) 0.5578(4) 0.059(2) Uani 1 1 d .
O26 O 0.6582(7) 0.2373(4) 0.5051(4) 0.061(3) Uani 1 1 d .
O27 O 0.6357(6) 0.0678(4) 0.4519(4) 0.0426(19) Uani 1 1 d .
O28 O 0.4192(6) -0.3018(4) 0.1211(4) 0.055(2) Uani 1 1 d .
O29 O 0.5840(7) -0.4207(4) 0.1275(4) 0.046(2) Uani 1 1 d .
O30 O 0.4964(7) -0.2535(4) 0.2089(4) 0.045(2) Uani 1 1 d .
O31 O 0.4436(6) -0.3807(4) 0.2427(4) 0.0394(19) Uani 1 1 d .
O32 O 0.6582(6) -0.3007(4) 0.1049(3) 0.0376(18) Uani 1 1 d .
O33 O 0.6648(6) -0.3847(3) 0.2246(3) 0.0318(17) Uani 1 1 d .
O34 O 0.4109(6) -0.4142(4) 0.3771(4) 0.055(2) Uani 1 1 d .
O35 O 0.5682(7) -0.5016(3) 0.3020(4) 0.046(2) Uani 1 1 d .
O36 O 0.5017(6) -0.3006(4) 0.3132(4) 0.042(2) Uani 1 1 d .
O37 O 0.6518(6) -0.4191(3) 0.3564(3) 0.0363(18) Uani 1 1 d .
O38 O 0.7746(7) -0.4912(4) 0.4546(4) 0.049(2) Uani 1 1 d .
O39 O 0.7960(6) -0.5496(4) 0.3517(4) 0.044(2) Uani 1 1 d .
O40 O 0.8211(6) -0.3678(4) 0.3806(4) 0.043(2) Uani 1 1 d .
O41 O 0.9794(6) -0.4926(4) 0.3560(4) 0.0404(19) Uani 1 1 d .
O42 O 0.8671(5) -0.4286(3) 0.2678(3) 0.0305(16) Uani 1 1 d .
O43 O 1.0915(7) -0.5245(4) 0.2328(4) 0.047(2) Uani 1 1 d .
O44 O 1.1929(6) -0.4579(4) 0.2903(4) 0.048(2) Uani 1 1 d .
O45 O 1.0664(6) -0.3838(3) 0.1941(3) 0.0348(17) Uani 1 1 d .
O46 O 0.9957(6) -0.3560(4) 0.3164(4) 0.042(2) Uani 1 1 d .
O47 O 1.1969(7) -0.3473(4) 0.0676(4) 0.058(2) Uani 1 1 d .
O48 O 1.0959(7) -0.4556(4) 0.0949(4) 0.053(2) Uani 1 1 d .
O49 O 0.9932(7) -0.2586(4) 0.1198(4) 0.046(2) Uani 1 1 d .
O50 O 0.9879(6) -0.3333(4) 0.0276(3) 0.0386(19) Uani 1 1 d .
O51 O 0.8700(6) -0.3678(3) 0.1422(3) 0.0306(16) Uani 1 1 d .
O52 O 0.7858(7) -0.2663(5) -0.0217(4) 0.063(3) Uani 1 1 d .
O53 O 0.8059(7) -0.3983(4) 0.0342(4) 0.052(2) Uani 1 1 d .
O54 O 0.8262(7) -0.2251(4) 0.0822(4) 0.045(2) Uani 1 1 d .
C1 C 0.5591(12) 0.0599(6) 0.4245(5) 0.045(3) Uani 1 1 d .
C2 C 0.5792(12) -0.0092(6) 0.4057(8) 0.069(4) Uani 1 1 d U
H2A H 0.5688 -0.0424 0.4449 0.083 Uiso 1 1 calc R
H2B H 0.5186 -0.0075 0.3833 0.083 Uiso 1 1 calc R
C3 C 0.6938(16) -0.0323(8) 0.3651(11) 0.113(5) Uani 1 1 d U
H3A H 0.7527 -0.0208 0.3808 0.136 Uiso 1 1 calc R
H3B H 0.6941 -0.0066 0.3219 0.136 Uiso 1 1 calc R
C4 C 0.7358(18) -0.1100(9) 0.3595(11) 0.127(6) Uani 1 1 d U
H4A H 0.6817 -0.1202 0.3393 0.153 Uiso 1 1 calc R
H4B H 0.7269 -0.1359 0.4030 0.153 Uiso 1 1 calc R
C5 C 0.867(2) -0.1370(8) 0.3213(11) 0.153(11) Uani 1 1 d .
H5A H 0.8812 -0.1085 0.2792 0.183 Uiso 1 1 calc R
H5B H 0.9228 -0.1344 0.3447 0.183 Uiso 1 1 calc R
C6 C 0.886(2) -0.2105(7) 0.3126(9) 0.129(9) Uani 1 1 d .
H6A H 0.8293 -0.2113 0.2885 0.155 Uiso 1 1 calc R
H6B H 0.9633 -0.2221 0.2856 0.155 Uiso 1 1 calc R
C7 C 0.8769(12) -0.2620(6) 0.3669(8) 0.072(5) Uani 1 1 d .
H7A H 0.7982 -0.2520 0.3933 0.087 Uiso 1 1 calc R
H7B H 0.9314 -0.2609 0.3920 0.087 Uiso 1 1 calc R
C8 C 0.9009(9) -0.3335(5) 0.3545(5) 0.034(3) Uani 1 1 d .
C9 C 0.5745(10) 0.1850(5) 0.1795(5) 0.034(3) Uani 1 1 d .
C10 C 0.6069(14) 0.1123(7) 0.1634(9) 0.089(5) Uani 1 1 d U
H10A H 0.5996 0.1156 0.1196 0.107 Uiso 1 1 calc R
H10B H 0.6885 0.0925 0.1655 0.107 Uiso 1 1 calc R
C11 C 0.5316(17) 0.0665(8) 0.2078(11) 0.124(5) Uani 1 1 d U
H11A H 0.4517 0.0836 0.2014 0.148 Uiso 1 1 calc R
H11B H 0.5306 0.0683 0.2518 0.148 Uiso 1 1 calc R
C12 C 0.5716(19) -0.0103(9) 0.1990(12) 0.145(6) Uani 1 1 d U
H12A H 0.5640 -0.0124 0.1565 0.174 Uiso 1 1 calc R
H12B H 0.6544 -0.0256 0.2003 0.174 Uiso 1 1 calc R
C13 C 0.5033(19) -0.0602(8) 0.2494(12) 0.139(6) Uani 1 1 d U
H13A H 0.5141 -0.0599 0.2917 0.166 Uiso 1 1 calc R
H13B H 0.4201 -0.0438 0.2497 0.166 Uiso 1 1 calc R
C14 C 0.5391(17) -0.1339(8) 0.2385(9) 0.109(7) Uani 1 1 d .
H14A H 0.5344 -0.1340 0.1949 0.130 Uiso 1 1 calc R
H14B H 0.6206 -0.1517 0.2418 0.130 Uiso 1 1 calc R
C15 C 0.4672(15) -0.1798(6) 0.2836(8) 0.087(6) Uani 1 1 d .
H15A H 0.3848 -0.1588 0.2850 0.105 Uiso 1 1 calc R
H15B H 0.4809 -0.1848 0.3264 0.105 Uiso 1 1 calc R
C16 C 0.4905(9) -0.2499(6) 0.2675(6) 0.041(3) Uani 1 1 d .
C17 C 0.9739(10) 0.1030(6) 0.2604(6) 0.045(3) Uani 1 1 d .
C18 C 0.9869(18) 0.0347(8) 0.2428(8) 0.100(6) Uani 1 1 d U
H18A H 1.0668 0.0093 0.2428 0.120 Uiso 1 1 calc R
H18B H 0.9344 0.0101 0.2758 0.120 Uiso 1 1 calc R
C19 C 0.960(2) 0.0394(10) 0.1777(11) 0.138(6) Uani 1 1 d U
H19A H 1.0093 0.0661 0.1451 0.166 Uiso 1 1 calc R
H19B H 0.8786 0.0627 0.1786 0.166 Uiso 1 1 calc R
C20 C 0.981(2) -0.0359(11) 0.1560(11) 0.145(5) Uani 1 1 d U
H20A H 1.0639 -0.0528 0.1395 0.174 Uiso 1 1 calc R
H20B H 0.9532 -0.0682 0.1929 0.174 Uiso 1 1 calc R
C21 C 0.908(2) -0.0246(10) 0.1009(11) 0.137(5) Uani 1 1 d U
H21A H 0.9310 0.0100 0.0651 0.165 Uiso 1 1 calc R
H21B H 0.8238 -0.0113 0.1181 0.165 Uiso 1 1 calc R
C22 C 0.9385(19) -0.0967(9) 0.0774(10) 0.119(5) Uani 1 1 d U
H22A H 0.9120 -0.0906 0.0377 0.143 Uiso 1 1 calc R
H22B H 1.0230 -0.1137 0.0687 0.143 Uiso 1 1 calc R
C23 C 0.8839(16) -0.1429(7) 0.1246(8) 0.088(4) Uani 1 1 d U
H23A H 0.8000 -0.1239 0.1341 0.106 Uiso 1 1 calc R
H23B H 0.9122 -0.1487 0.1636 0.106 Uiso 1 1 calc R
C24 C 0.9030(11) -0.2151(6) 0.1074(6) 0.042(3) Uani 1 1 d .
N1 N 0.8228(8) 0.4883(5) 0.1800(5) 0.047(3) Uani 1 1 d .
N2 N 1.4170(8) -0.5097(5) 0.2078(5) 0.050(3) Uani 1 1 d .
N3 N 0.9424(9) -0.5543(5) 0.0504(5) 0.062(3) Uani 1 1 d .
N4 N 1.0456(8) -0.6441(5) 0.3334(5) 0.048(3) Uani 1 1 d .
N5 N 0.6420(9) -0.6443(5) 0.3588(6) 0.063(3) Uani 1 1 d .
N6 N 0.5759(8) -0.3052(5) 0.4307(5) 0.053(3) Uani 1 1 d .
N8 N 1.1527(11) 0.3920(6) 0.1227(6) 0.073(4) Uani 1 1 d .
N9 N 0.3166(13) 0.4533(6) 0.4065(6) 0.090(4) Uani 1 1 d .
N10 N 0.6852(12) 0.4906(6) 0.0276(6) 0.075(4) Uani 1 1 d .
N11 N 1.2649(10) 0.1482(7) 0.3000(8) 0.101(5) Uani 1 1 d .
N12 N 0.4965(14) -0.4285(8) 0.5132(7) 0.118(6) Uani 1 1 d .
O1W O 0.7453(17) 0.3639(8) 0.4955(10) 0.080(7) Uani 0.50 1 d P
O2W O 0.9643(18) -0.0082(10) 0.4451(10) 0.081(6) Uiso 0.50 1 d P
O3W O 1.066(3) -0.2206(10) -0.0622(10) 0.131(12) Uani 0.50 1 d P
O4W O 0.7603(16) -0.0512(9) 0.5365(14) 0.109(10) Uani 0.50 1 d P
O5W O 0.583(2) -0.1481(11) 0.0707(13) 0.113(9) Uani 0.50 1 d P
O6W O 1.6031(16) 0.4611(10) -0.0725(9) 0.073(5) Uani 0.50 1 d PU
O7W O 0.1791(15) -0.2320(10) 0.1606(10) 0.070(6) Uani 0.50 1 d P
O8W O 0.0649(18) 0.2998(12) 0.4646(10) 0.087(6) Uani 0.50 1 d PU
O9W O 0.2146(14) -0.3123(9) 0.2976(13) 0.093(8) Uani 0.50 1 d P
O10W O 1.2875(16) 0.1813(12) 0.1535(11) 0.100(8) Uani 0.50 1 d P
O11W O 0.7870(18) -0.0207(12) 0.6485(14) 0.115(10) Uani 0.50 1 d P
O12W O 1.3986(15) 0.3514(14) 0.0773(10) 0.107(9) Uani 0.50 1 d P
O13W O 1.230(2) -0.2163(12) -0.0164(12) 0.114(8) Uani 0.50 1 d PU
O14W O 0.184(4) -0.279(2) 0.204(2) 0.072(12) Uiso 0.25 1 d P
O15W O 0.200(3) -0.236(2) 0.392(2) 0.096(15) Uani 0.25 1 d P
O16W O 0.020(5) 0.206(3) 0.521(3) 0.126(19) Uiso 0.25 1 d P
O17W O 0.076(4) 0.437(2) 0.471(2) 0.095(14) Uiso 0.25 1 d P
O18W O 1.113(4) 0.140(2) 0.082(2) 0.079(12) Uani 0.25 1 d PU
O19W O 0.099(3) 0.351(2) 0.457(2) 0.075(11) Uiso 0.25 1 d P

loop_
_atom_site_aniso_label
_atom_site_aniso_U_11
_atom_site_aniso_U_22
_atom_site_aniso_U_33
_atom_site_aniso_U_23
_atom_site_aniso_U_13
_atom_site_aniso_U_12
Mo1 0.0300(5) 0.0330(5) 0.0367(6) -0.0117(5) 0.0064(4) -0.0074(4)
Mo2 0.0257(5) 0.0304(5) 0.0403(6) -0.0107(5) -0.0007(4) -0.0048(4)
Mo3 0.0311(5) 0.0252(5) 0.0327(5) -0.0082(4) 0.0002(4) -0.0094(4)
Mo4 0.0277(5) 0.0278(5) 0.0375(6) -0.0103(4) 0.0020(4) -0.0093(4)
Mo5 0.0305(5) 0.0343(6) 0.0412(6) -0.0088(5) -0.0062(5) -0.0060(4)
Mo6 0.0400(6) 0.0324(5) 0.0326(5) -0.0088(4) -0.0007(5) -0.0090(4)
Mo7 0.0290(5) 0.0334(5) 0.0413(6) -0.0111(5) -0.0048(4) -0.0071(4)
Mo8 0.0288(5) 0.0289(5) 0.0376(6) -0.0113(4) 0.0049(4) -0.0106(4)
Mo9 0.0349(5) 0.0293(5) 0.0303(5) -0.0082(4) 0.0001(4) -0.0094(4)
Mo10 0.0268(5) 0.0307(5) 0.0390(6) -0.0116(4) -0.0007(4) -0.0041(4)
Mo11 0.0319(5) 0.0337(5) 0.0373(6) -0.0110(5) 0.0082(4) -0.0113(4)
Mo12 0.0407(6) 0.0393(6) 0.0322(6) -0.0074(5) -0.0005(5) -0.0130(5)
As1 0.0277(6) 0.0230(5) 0.0326(6) -0.0107(5) 0.0014(5) -0.0072(4)
As2 0.0268(6) 0.0233(5) 0.0317(6) -0.0107(5) 0.0013(5) -0.0078(4)
O1 0.038(5) 0.063(6) 0.059(6) -0.005(5) 0.011(4) -0.019(4)
O2 0.062(6) 0.037(5) 0.052(5) -0.021(4) -0.009(4) 0.012(4)
O3 0.032(4) 0.036(4) 0.041(4) -0.010(4) -0.001(3) -0.012(3)
O4 0.032(4) 0.036(4) 0.036(4) -0.013(4) 0.013(3) -0.011(3)
O5 0.031(4) 0.044(5) 0.058(5) -0.023(4) -0.002(4) -0.002(4)
O6 0.026(4) 0.036(4) 0.034(4) -0.009(3) 0.001(3) -0.005(3)
O7 0.032(4) 0.059(6) 0.063(6) -0.003(5) -0.010(4) -0.013(4)
O8 0.066(6) 0.034(4) 0.046(5) -0.010(4) 0.004(4) -0.013(4)
O9 0.034(4) 0.036(4) 0.039(4) -0.007(4) -0.002(4) -0.012(3)
O10 0.039(4) 0.037(4) 0.048(5) -0.014(4) 0.001(4) -0.017(4)
O11 0.039(4) 0.025(4) 0.030(4) -0.007(3) -0.002(3) -0.015(3)
O12 0.045(5) 0.047(5) 0.038(5) -0.011(4) 0.000(4) -0.011(4)
O13 0.048(5) 0.038(4) 0.054(5) -0.023(4) 0.001(4) -0.022(4)
O14 0.031(4) 0.043(5) 0.039(4) -0.013(4) 0.009(3) -0.015(3)
O15 0.029(4) 0.029(4) 0.042(4) -0.012(4) 0.002(3) -0.010(3)
O16 0.031(4) 0.062(6) 0.052(5) -0.016(5) 0.006(4) -0.014(4)
O17 0.049(5) 0.034(4) 0.053(5) -0.015(4) -0.016(4) -0.011(4)
O18 0.052(5) 0.029(4) 0.044(5) -0.010(4) 0.006(4) -0.004(4)
O19 0.036(4) 0.036(4) 0.051(5) -0.007(4) -0.007(4) -0.015(3)
O20 0.036(4) 0.027(4) 0.041(4) -0.010(3) -0.003(4) -0.014(3)
O21 0.036(5) 0.068(6) 0.063(6) -0.004(5) -0.015(4) -0.009(4)
O22 0.054(5) 0.056(5) 0.048(5) -0.025(4) 0.001(4) -0.024(4)
O23 0.046(5) 0.029(4) 0.061(6) -0.015(4) -0.002(4) 0.000(4)
O24 0.031(4) 0.033(4) 0.041(4) -0.008(4) -0.003(4) -0.003(3)
O25 0.056(6) 0.079(7) 0.037(5) -0.004(5) 0.000(4) -0.022(5)
O26 0.054(5) 0.065(6) 0.075(7) -0.049(5) 0.006(5) -0.018(4)
O27 0.037(4) 0.037(5) 0.053(5) -0.013(4) -0.008(4) -0.004(4)
O28 0.032(4) 0.069(6) 0.060(6) -0.004(5) -0.018(4) -0.005(4)
O29 0.055(5) 0.043(5) 0.048(5) -0.026(4) -0.002(4) -0.020(4)
O30 0.048(5) 0.027(4) 0.059(6) -0.014(4) -0.006(4) -0.004(4)
O31 0.034(4) 0.038(4) 0.048(5) -0.012(4) -0.004(4) -0.012(3)
O32 0.036(4) 0.040(4) 0.036(4) -0.008(4) -0.005(4) -0.009(3)
O33 0.035(4) 0.032(4) 0.032(4) -0.010(3) 0.000(3) -0.015(3)
O34 0.030(4) 0.070(6) 0.059(6) -0.018(5) 0.008(4) -0.015(4)
O35 0.062(5) 0.022(4) 0.059(5) -0.009(4) -0.016(4) -0.011(4)
O36 0.045(5) 0.029(4) 0.054(5) -0.017(4) -0.002(4) -0.011(4)
O37 0.038(4) 0.034(4) 0.037(4) -0.011(4) -0.001(4) -0.010(3)
O38 0.051(5) 0.059(5) 0.033(4) 0.000(4) -0.004(4) -0.016(4)
O39 0.038(4) 0.033(4) 0.066(6) -0.012(4) -0.014(4) -0.008(3)
O40 0.044(5) 0.045(5) 0.042(5) -0.021(4) 0.006(4) -0.021(4)
O41 0.038(4) 0.036(4) 0.039(5) -0.012(4) 0.007(4) -0.006(3)
O42 0.023(4) 0.034(4) 0.034(4) -0.006(3) -0.002(3) -0.008(3)
O43 0.054(5) 0.033(4) 0.051(5) -0.015(4) -0.005(4) -0.005(4)
O44 0.030(4) 0.045(5) 0.067(6) -0.009(4) -0.015(4) 0.000(4)
O45 0.033(4) 0.033(4) 0.035(4) -0.006(3) 0.002(3) -0.012(3)
O46 0.045(5) 0.046(5) 0.043(5) -0.025(4) 0.001(4) -0.015(4)
O47 0.035(5) 0.080(6) 0.049(5) -0.008(5) 0.013(4) -0.023(4)
O48 0.065(6) 0.041(5) 0.052(5) -0.019(4) -0.002(5) -0.012(4)
O49 0.043(5) 0.040(5) 0.055(5) -0.010(4) -0.005(4) -0.016(4)
O50 0.041(4) 0.044(5) 0.032(4) -0.013(4) 0.004(4) -0.018(4)
O51 0.032(4) 0.029(4) 0.028(4) -0.008(3) 0.004(3) -0.010(3)
O52 0.058(6) 0.078(7) 0.045(5) 0.000(5) -0.006(5) -0.013(5)
O53 0.047(5) 0.058(5) 0.058(6) -0.025(5) -0.001(4) -0.019(4)
O54 0.050(5) 0.033(4) 0.054(5) -0.005(4) -0.014(4) -0.013(4)
C1 0.061(9) 0.045(7) 0.026(6) -0.005(6) 0.008(6) -0.027(7)
C2 0.074(8) 0.049(7) 0.097(10) -0.041(7) -0.002(7) -0.025(6)
C3 0.118(10) 0.078(8) 0.142(11) -0.032(8) -0.004(8) -0.033(8)
C4 0.138(12) 0.085(10) 0.155(13) -0.035(10) -0.007(10) -0.032(9)
C5 0.20(2) 0.046(11) 0.16(2) -0.040(13) 0.062(18) -0.009(12)
C6 0.23(2) 0.035(9) 0.081(13) -0.019(9) 0.048(14) -0.025(12)
C7 0.066(9) 0.047(8) 0.107(13) -0.056(9) 0.024(9) -0.021(7)
C8 0.029(6) 0.044(7) 0.039(7) -0.019(6) -0.006(5) -0.011(5)
C9 0.042(7) 0.029(6) 0.026(6) -0.009(5) 0.002(5) -0.006(5)
C10 0.092(9) 0.045(7) 0.141(12) -0.045(8) 0.003(9) -0.038(6)
C11 0.127(10) 0.066(8) 0.165(12) -0.038(8) 0.017(9) -0.032(7)
C12 0.146(11) 0.076(8) 0.181(13) -0.031(9) 0.032(10) -0.031(8)
C13 0.148(12) 0.063(9) 0.180(14) -0.032(10) 0.035(11) -0.039(9)
C14 0.144(17) 0.080(12) 0.104(15) -0.047(12) 0.020(13) -0.048(12)
C15 0.115(13) 0.027(7) 0.097(13) -0.016(8) 0.025(11) -0.022(8)
C16 0.035(6) 0.033(7) 0.051(8) -0.024(6) 0.010(6) -0.004(5)
C17 0.052(8) 0.043(7) 0.034(7) -0.020(6) 0.008(6) -0.008(6)
C18 0.158(17) 0.064(11) 0.068(10) -0.039(9) 0.020(10) -0.028(11)
C19 0.191(13) 0.105(11) 0.140(11) -0.032(10) -0.059(11) -0.033(11)
C20 0.189(10) 0.115(9) 0.141(10) -0.028(9) -0.047(9) -0.032(9)
C21 0.170(8) 0.111(7) 0.135(8) -0.025(6) -0.028(6) -0.038(6)
C22 0.153(8) 0.090(7) 0.118(7) -0.030(6) -0.009(6) -0.043(6)
C23 0.127(9) 0.062(8) 0.089(9) -0.029(7) 0.000(8) -0.051(7)
C24 0.054(8) 0.028(6) 0.040(7) -0.006(6) 0.005(6) -0.016(6)
N1 0.053(6) 0.038(6) 0.051(6) -0.016(5) -0.001(5) -0.015(5)
N2 0.047(6) 0.039(6) 0.058(7) -0.012(5) 0.011(5) -0.019(5)
N3 0.055(7) 0.072(8) 0.070(8) -0.058(7) -0.015(6) 0.010(6)
N4 0.043(6) 0.034(6) 0.063(7) -0.008(5) -0.007(5) -0.005(4)
N5 0.068(8) 0.041(6) 0.074(8) -0.019(6) 0.006(6) -0.018(5)
N6 0.046(6) 0.061(7) 0.053(7) -0.033(6) -0.004(5) 0.004(5)
N8 0.092(9) 0.048(7) 0.082(9) -0.016(7) -0.023(8) -0.013(6)
N9 0.142(12) 0.055(8) 0.065(9) -0.016(7) -0.009(8) -0.017(8)
N10 0.111(10) 0.066(8) 0.061(8) -0.024(7) -0.016(7) -0.031(7)
N11 0.037(7) 0.098(11) 0.158(15) -0.029(11) 0.004(8) -0.019(7)
N12 0.136(14) 0.111(13) 0.087(11) -0.041(10) 0.021(10) -0.016(10)
O1W 0.093(15) 0.043(11) 0.087(15) -0.026(11) 0.037(12) -0.026(10)
O3W 0.25(3) 0.060(13) 0.056(13) -0.042(11) 0.100(17) -0.094(17)
O4W 0.053(12) 0.044(11) 0.25(3) 0.024(15) -0.093(16) -0.026(9)
O5W 0.102(18) 0.087(16) 0.14(2) -0.061(17) -0.056(17) 0.057(14)
O6W 0.056(8) 0.106(10) 0.061(8) -0.026(8) -0.032(7) 0.005(7)
O7W 0.051(11) 0.086(15) 0.092(16) -0.041(13) -0.035(11) -0.005(10)
O8W 0.080(10) 0.110(11) 0.076(10) -0.016(8) -0.032(8) -0.017(8)
O9W 0.033(10) 0.046(11) 0.19(3) -0.037(15) -0.015(13) 0.007(8)
O10W 0.047(12) 0.124(19) 0.113(19) -0.044(16) -0.039(12) 0.050(12)
O11W 0.069(14) 0.102(18) 0.19(3) -0.059(19) 0.013(16) -0.050(13)
O12W 0.030(10) 0.23(3) 0.088(16) -0.081(18) -0.028(11) -0.009(13)
O13W 0.124(11) 0.101(11) 0.100(11) -0.021(9) 0.015(8) -0.029(8)
O15W 0.03(2) 0.13(4) 0.12(4) 0.00(3) -0.03(2) -0.01(2)
O18W 0.090(15) 0.080(14) 0.076(15) -0.019(10) -0.020(9) -0.028(10)

loop_
_atom_type_symbol
_atom_type_description
_atom_type_scat_dispersion_real
_atom_type_scat_dispersion_imag
_atom_type_scat_source
C C 0.0033 0.0016 'International Tables Vol C Tables 4.2.6.8 and 6.1.1.4'
H H 0.0000 0.0000 'International Tables Vol C Tables 4.2.6.8 and 6.1.1.4'
N N 0.0061 0.0033 'International Tables Vol C Tables 4.2.6.8 and 6.1.1.4'
O O 0.0106 0.0060 'International Tables Vol C Tables 4.2.6.8 and 6.1.1.4'
As As 0.0499 2.0058 'International Tables Vol C Tables 4.2.6.8 and 6.1.1.4'
Mo Mo -1.6832 0.6857 'International Tables Vol C Tables 4.2.6.8 and 6.1.1.4'

loop_
_geom_angle_atom_site_label_1
_geom_angle_atom_site_label_2
_geom_angle_atom_site_label_3
_geom_angle
O1 Mo1 O2 103.9(4)
O1 Mo1 O3 99.6(4)
O2 Mo1 O3 98.4(3)
O1 Mo1 O4 98.1(4)
O2 Mo1 O4 97.5(3)
O3 Mo1 O4 152.5(3)
O1 Mo1 O6 161.7(3)
O2 Mo1 O6 93.5(3)
O3 Mo1 O6 83.0(3)
O4 Mo1 O6 73.9(3)
O1 Mo1 O5 83.2(3)
O2 Mo1 O5 172.7(3)
O3 Mo1 O5 78.8(3)
O4 Mo1 O5 82.6(3)
O6 Mo1 O5 79.5(2)
O7 Mo2 O8 102.9(4)
O7 Mo2 O3 100.3(3)
O8 Mo2 O3 99.3(3)
O7 Mo2 O9 97.6(4)
O8 Mo2 O9 97.6(3)
O3 Mo2 O9 151.9(3)
O7 Mo2 O11 161.5(3)
O8 Mo2 O11 94.5(3)
O3 Mo2 O11 83.0(3)
O9 Mo2 O11 73.5(3)
O7 Mo2 O10 84.7(3)
O8 Mo2 O10 172.4(3)
O3 Mo2 O10 79.0(3)
O9 Mo2 O10 81.3(3)
O11 Mo2 O10 78.0(2)
O12 Mo3 O13 102.8(4)
O12 Mo3 O15 100.8(3)
O13 Mo3 O15 99.2(3)
O12 Mo3 O9 96.5(3)
O13 Mo3 O9 96.7(3)
O15 Mo3 O9 153.2(3)
O12 Mo3 O11 161.9(3)
O13 Mo3 O11 93.6(3)
O15 Mo3 O11 83.9(3)
O9 Mo3 O11 73.7(3)
O12 Mo3 O14 84.3(3)
O13 Mo3 O14 172.9(3)
O15 Mo3 O14 79.3(3)
O9 Mo3 O14 82.3(3)
O11 Mo3 O14 79.3(2)
O16 Mo4 O17 104.3(4)
O16 Mo4 O15 99.4(3)
O17 Mo4 O15 99.0(3)
O16 Mo4 O19 97.4(4)
O17 Mo4 O19 96.5(3)
O15 Mo4 O19 153.5(3)
O16 Mo4 O20 162.3(3)
O17 Mo4 O20 92.4(3)
O15 Mo4 O20 83.5(3)
O19 Mo4 O20 74.4(3)
O16 Mo4 O18 84.4(3)
O17 Mo4 O18 171.3(3)
O15 Mo4 O18 79.3(3)
O19 Mo4 O18 82.1(3)
O20 Mo4 O18 79.0(2)
O21 Mo5 O22 104.5(4)
O21 Mo5 O24 101.1(4)
O22 Mo5 O24 99.2(3)
O21 Mo5 O19 95.6(4)
O22 Mo5 O19 96.8(3)
O24 Mo5 O19 153.1(3)
O21 Mo5 O20 162.5(3)
O22 Mo5 O20 91.3(3)
O24 Mo5 O20 83.5(3)
O19 Mo5 O20 74.6(3)
O21 Mo5 O23 85.2(4)
O22 Mo5 O23 170.1(4)
O24 Mo5 O23 80.8(3)
O19 Mo5 O23 79.7(3)
O20 Mo5 O23 78.8(3)
O25 Mo6 O26 103.4(4)
O25 Mo6 O24 101.2(4)
O26 Mo6 O24 98.6(3)
O25 Mo6 O4 98.4(3)
O26 Mo6 O4 96.6(3)
O24 Mo6 O4 151.6(3)
O25 Mo6 O6 163.0(3)
O26 Mo6 O6 92.5(4)
O24 Mo6 O6 82.0(3)
O4 Mo6 O6 73.5(3)
O25 Mo6 O27 84.7(4)
O26 Mo6 O27 171.9(4)
O24 Mo6 O27 79.3(3)
O4 Mo6 O27 82.2(3)
O6 Mo6 O27 79.5(3)
O29 Mo7 O28 103.1(4)
O29 Mo7 O32 99.0(3)
O28 Mo7 O32 99.8(4)
O29 Mo7 O31 97.8(3)
O28 Mo7 O31 97.4(4)
O32 Mo7 O31 152.5(3)
O29 Mo7 O33 91.1(3)
O28 Mo7 O33 164.6(3)
O32 Mo7 O33 83.6(3)
O31 Mo7 O33 74.4(3)
O29 Mo7 O30 171.2(3)
O28 Mo7 O30 85.6(3)
O32 Mo7 O30 80.3(3)
O31 Mo7 O30 79.8(3)
O33 Mo7 O30 80.1(3)
O34 Mo8 O35 103.9(4)
O34 Mo8 O37 99.2(4)
O35 Mo8 O37 99.8(3)
O34 Mo8 O31 97.5(4)
O35 Mo8 O31 96.7(3)
O37 Mo8 O31 152.8(3)
O34 Mo8 O33 161.1(3)
O35 Mo8 O33 94.2(3)
O37 Mo8 O33 82.7(3)
O31 Mo8 O33 74.8(3)
O34 Mo8 O36 83.8(3)
O35 Mo8 O36 172.2(3)
O37 Mo8 O36 79.6(3)
O31 Mo8 O36 81.1(3)
O33 Mo8 O36 78.0(2)
O38 Mo9 O39 102.7(4)
O38 Mo9 O37 99.3(3)
O39 Mo9 O37 99.2(3)
O38 Mo9 O41 97.9(3)
O39 Mo9 O41 97.5(3)
O37 Mo9 O41 152.7(3)
O38 Mo9 O42 162.1(3)
O39 Mo9 O42 94.4(3)
O37 Mo9 O42 83.0(3)
O41 Mo9 O42 74.4(3)
O38 Mo9 O40 84.9(3)
O39 Mo9 O40 172.3(3)
O37 Mo9 O40 78.4(3)
O41 Mo9 O40 82.2(3)
O42 Mo9 O40 78.1(3)
O44 Mo10 O43 103.4(4)
O44 Mo10 O45 100.8(3)
O43 Mo10 O45 100.3(3)
O44 Mo10 O41 96.3(4)
O43 Mo10 O41 98.0(3)
O45 Mo10 O41 151.2(3)
O44 Mo10 O42 161.3(3)
O43 Mo10 O42 93.9(3)
O45 Mo10 O42 82.8(3)
O41 Mo10 O42 73.9(3)
O44 Mo10 O46 83.2(3)
O43 Mo10 O46 173.4(3)
O45 Mo10 O46 78.5(3)
O41 Mo10 O46 80.8(3)
O42 Mo10 O46 79.5(2)
O48 Mo11 O47 103.2(4)
O48 Mo11 O45 99.1(3)
O47 Mo11 O45 99.3(3)
O48 Mo11 O50 98.0(4)
O47 Mo11 O50 97.4(4)
O45 Mo11 O50 152.7(3)
O48 Mo11 O51 94.2(3)
O47 Mo11 O51 161.8(3)
O45 Mo11 O51 82.9(3)
O50 Mo11 O51 74.7(3)
O48 Mo11 O49 172.6(3)
O47 Mo11 O49 84.2(3)
O45 Mo11 O49 79.1(3)
O50 Mo11 O49 81.2(3)
O51 Mo11 O49 78.5(2)
O52 Mo12 O53 102.6(4)
O52 Mo12 O32 99.4(4)
O53 Mo12 O32 98.5(3)
O52 Mo12 O50 97.6(4)
O53 Mo12 O50 98.2(3)
O32 Mo12 O50 152.9(3)
O52 Mo12 O51 163.4(3)
O53 Mo12 O51 93.2(3)
O32 Mo12 O51 83.3(3)
O50 Mo12 O51 74.5(3)
O52 Mo12 O54 85.1(4)
O53 Mo12 O54 172.3(4)
O32 Mo12 O54 79.4(3)
O50 Mo12 O54 81.2(3)
O51 Mo12 O54 79.3(3)
O6 As1 O11 95.8(3)
O6 As1 O20 96.5(3)
O11 As1 O20 96.4(3)
O33 As2 O51 96.1(3)
O33 As2 O42 95.9(3)
O51 As2 O42 96.7(3)
Mo2 O3 Mo1 138.9(4)
Mo6 O4 Mo1 116.6(3)
C1 O5 Mo1 131.8(7)
As1 O6 Mo1 126.2(4)
As1 O6 Mo6 125.9(3)
Mo1 O6 Mo6 95.8(3)
Mo3 O9 Mo2 116.4(4)
C9 O10 Mo2 131.6(6)
As1 O11 Mo3 126.3(3)
As1 O11 Mo2 125.6(3)
Mo3 O11 Mo2 96.4(3)
C9 O14 Mo3 130.4(6)
Mo4 O15 Mo3 140.6(4)
C17 O18 Mo4 131.5(7)
Mo4 O19 Mo5 114.1(3)
As1 O20 Mo5 125.9(4)
As1 O20 Mo4 127.3(4)
Mo5 O20 Mo4 96.8(3)
C17 O23 Mo5 130.5(7)
Mo5 O24 Mo6 139.0(4)
C1 O27 Mo6 131.2(7)
C16 O30 Mo7 131.5(7)
Mo8 O31 Mo7 115.1(3)
Mo7 O32 Mo12 139.2(4)
As2 O33 Mo8 127.1(3)
As2 O33 Mo7 127.1(3)
Mo8 O33 Mo7 95.7(3)
C16 O36 Mo8 130.0(7)
Mo8 O37 Mo9 139.2(4)
C8 O40 Mo9 132.0(6)
Mo10 O41 Mo9 115.2(4)
As2 O42 Mo9 126.5(3)
As2 O42 Mo10 125.4(3)
Mo9 O42 Mo10 96.4(3)
Mo10 O45 Mo11 138.2(4)
C8 O46 Mo10 132.4(6)
C24 O49 Mo11 130.7(7)
Mo11 O50 Mo12 114.5(3)
As2 O51 Mo12 127.0(3)
As2 O51 Mo11 125.3(3)
Mo12 O51 Mo11 96.2(2)
C24 O54 Mo12 131.1(7)
O5 C1 O27 123.5(10)
O5 C1 C2 119.7(11)
O27 C1 C2 116.8(12)
C3 C2 C1 116.0(12)
C3 C2 H2A 108.3
C1 C2 H2A 108.3
C3 C2 H2B 108.3
C1 C2 H2B 108.3
H2A C2 H2B 107.4
C2 C3 C4 119.0(15)
C2 C3 H3A 107.6
C4 C3 H3A 107.6
C2 C3 H3B 107.6
C4 C3 H3B 107.6
H3A C3 H3B 107.0
C3 C4 C5 119.1(15)
C3 C4 H4A 107.5
C5 C4 H4A 107.5
C3 C4 H4B 107.5
C5 C4 H4B 107.5
H4A C4 H4B 107.0
C6 C5 C4 111.6(17)
C6 C5 H5A 109.3
C4 C5 H5A 109.3
C6 C5 H5B 109.3
C4 C5 H5B 109.3
H5A C5 H5B 108.0
C7 C6 C5 120.0(16)
C7 C6 H6A 107.3
C5 C6 H6A 107.3
C7 C6 H6B 107.3
C5 C6 H6B 107.3
H6A C6 H6B 106.9
C6 C7 C8 117.0(13)
C6 C7 H7A 108.0
C8 C7 H7A 108.0
C6 C7 H7B 108.0
C8 C7 H7B 108.0
H7A C7 H7B 107.3
O46 C8 O40 122.3(9)
O46 C8 C7 119.4(10)
O40 C8 C7 118.2(9)
O10 C9 O14 124.1(9)
O10 C9 C10 119.4(10)
O14 C9 C10 116.6(9)
C11 C10 C9 113.8(12)
C11 C10 H10A 108.8
C9 C10 H10A 108.8
C11 C10 H10B 108.8
C9 C10 H10B 108.8
H10A C10 H10B 107.7
C10 C11 C12 115.5(15)
C10 C11 H11A 108.4
C12 C11 H11A 108.4
C10 C11 H11B 108.4
C12 C11 H11B 108.4
H11A C11 H11B 107.5
C13 C12 C11 116.5(16)
C13 C12 H12A 108.2
C11 C12 H12A 108.2
C13 C12 H12B 108.2
C11 C12 H12B 108.2
H12A C12 H12B 107.3
C14 C13 C12 115.9(16)
C14 C13 H13A 108.3
C12 C13 H13A 108.3
C14 C13 H13B 108.3
C12 C13 H13B 108.3
H13A C13 H13B 107.4
C15 C14 C13 115.4(14)
C15 C14 H14A 108.4
C13 C14 H14A 108.4
C15 C14 H14B 108.4
C13 C14 H14B 108.4
H14A C14 H14B 107.5
C14 C15 C16 115.7(12)
C14 C15 H15A 108.4
C16 C15 H15A 108.4
C14 C15 H15B 108.4
C16 C15 H15B 108.4
H15A C15 H15B 107.4
O36 C16 O30 124.6(10)
O36 C16 C15 118.0(12)
O30 C16 C15 117.4(12)
O18 C17 O23 124.3(10)
O18 C17 C18 121.3(12)
O23 C17 C18 114.2(12)
C19 C18 C17 113.8(15)
C19 C18 H18A 108.8
C17 C18 H18A 108.8
C19 C18 H18B 108.8
C17 C18 H18B 108.8
H18A C18 H18B 107.7
C18 C19 C20 114.2(17)
C18 C19 H19A 108.7
C20 C19 H19A 108.7
C18 C19 H19B 108.7
C20 C19 H19B 108.7
H19A C19 H19B 107.6
C21 C20 C19 107.4(17)
C21 C20 H20A 110.2
C19 C20 H20A 110.2
C21 C20 H20B 110.2
C19 C20 H20B 110.2
H20A C20 H20B 108.5
C20 C21 C22 105.8(17)
C20 C21 H21A 110.6
C22 C21 H21A 110.6
C20 C21 H21B 110.6
C22 C21 H21B 110.6
H21A C21 H21B 108.7
C23 C22 C21 110.6(16)
C23 C22 H22A 109.5
C21 C22 H22A 109.5
C23 C22 H22B 109.5
C21 C22 H22B 109.5
H22A C22 H22B 108.1
C22 C23 C24 116.3(14)
C22 C23 H23A 108.2
C24 C23 H23A 108.2
C22 C23 H23B 108.2
C24 C23 H23B 108.2
H23A C23 H23B 107.4
O49 C24 O54 124.7(10)
O49 C24 C23 117.5(12)
O54 C24 C23 117.8(12)

loop_
_geom_bond_atom_site_label_1
_geom_bond_atom_site_label_2
_geom_bond_distance
Mo1 O1 1.741(8)
Mo1 O2 1.757(7)
Mo1 O3 1.963(8)
Mo1 O4 1.975(8)
Mo1 O6 2.237(7)
Mo1 O5 2.340(8)
Mo2 O7 1.746(8)
Mo2 O8 1.761(7)
Mo2 O3 1.933(8)
Mo2 O9 1.974(7)
Mo2 O11 2.253(7)
Mo2 O10 2.368(7)
Mo3 O12 1.757(8)
Mo3 O13 1.760(7)
Mo3 O15 1.967(7)
Mo3 O9 1.972(7)
Mo3 O11 2.245(7)
Mo3 O14 2.338(7)
Mo4 O16 1.752(7)
Mo4 O17 1.780(7)
Mo4 O15 1.928(7)
Mo4 O19 1.985(8)
Mo4 O20 2.236(7)
Mo4 O18 2.339(8)
Mo5 O21 1.729(8)
Mo5 O22 1.746(7)
Mo5 O24 1.920(7)
Mo5 O19 1.989(7)
Mo5 O20 2.222(8)
Mo5 O23 2.373(8)
Mo6 O25 1.736(9)
Mo6 O26 1.749(8)
Mo6 O24 1.950(7)
Mo6 O4 1.954(7)
Mo6 O6 2.267(8)
Mo6 O27 2.355(8)
Mo7 O29 1.744(7)
Mo7 O28 1.762(8)
Mo7 O32 1.918(7)
Mo7 O31 1.985(7)
Mo7 O33 2.256(7)
Mo7 O30 2.345(7)
Mo8 O34 1.742(7)
Mo8 O35 1.761(7)
Mo8 O37 1.930(7)
Mo8 O31 1.976(8)
Mo8 O33 2.250(7)
Mo8 O36 2.384(7)
Mo9 O38 1.747(8)
Mo9 O39 1.754(7)
Mo9 O37 1.969(7)
Mo9 O41 1.983(7)
Mo9 O42 2.233(7)
Mo9 O40 2.372(7)
Mo10 O44 1.756(7)
Mo10 O43 1.760(7)
Mo10 O45 1.925(7)
Mo10 O41 1.980(7)
Mo10 O42 2.254(7)
Mo10 O46 2.372(7)
Mo11 O48 1.736(8)
Mo11 O47 1.748(7)
Mo11 O45 1.969(8)
Mo11 O50 1.979(8)
Mo11 O51 2.248(7)
Mo11 O49 2.388(8)
Mo12 O52 1.740(9)
Mo12 O53 1.751(8)
Mo12 O32 1.950(7)
Mo12 O50 1.994(7)
Mo12 O51 2.243(7)
Mo12 O54 2.361(8)
As1 O6 1.829(7)
As1 O11 1.833(7)
As1 O20 1.841(7)
As2 O33 1.807(7)
As2 O51 1.826(7)
As2 O42 1.834(7)
O5 C1 1.282(14)
O10 C9 1.275(11)
O14 C9 1.299(12)
O18 C17 1.237(14)
O23 C17 1.313(14)
O27 C1 1.291(14)
O30 C16 1.282(14)
O36 C16 1.281(14)
O40 C8 1.285(12)
O46 C8 1.272(11)
O49 C24 1.266(14)
O54 C24 1.278(14)
C1 C2 1.543(15)
C2 C3 1.46(2)
C2 H2A 0.9700
C2 H2B 0.9700
C3 C4 1.60(2)
C3 H3A 0.9700
C3 H3B 0.9700
C4 C5 1.60(2)
C4 H4A 0.9700
C4 H4B 0.9700
C5 C6 1.55(2)
C5 H5A 0.9700
C5 H5B 0.9700
C6 C7 1.40(2)
C6 H6A 0.9700
C6 H6B 0.9700
C7 C8 1.528(14)
C7 H7A 0.9700
C7 H7B 0.9700
C9 C10 1.575(15)
C10 C11 1.50(2)
C10 H10A 0.9700
C10 H10B 0.9700
C11 C12 1.60(2)
C11 H11A 0.9700
C11 H11B 0.9700
C12 C13 1.55(2)
C12 H12A 0.9700
C12 H12B 0.9700
C13 C14 1.55(2)
C13 H13A 0.9700
C13 H13B 0.9700
C14 C15 1.479(19)
C14 H14A 0.9700
C14 H14B 0.9700
C15 C16 1.532(15)
C15 H15A 0.9700
C15 H15B 0.9700
C17 C18 1.529(17)
C18 C19 1.52(2)
C18 H18A 0.9700
C18 H18B 0.9700
C19 C20 1.69(2)
C19 H19A 0.9700
C19 H19B 0.9700
C20 C21 1.61(3)
C20 H20A 0.9700
C20 H20B 0.9700
C21 C22 1.63(2)
C21 H21A 0.9700
C21 H21B 0.9700
C22 C23 1.39(2)
C22 H22A 0.9700
C22 H22B 0.9700
C23 C24 1.591(16)
C23 H23A 0.9700
C23 H23B 0.9700
O7W O14W 1.19(4)
O8W O19W 1.20(4)
